data_2222418
loop_
_publ_author_name
'Xu, Yong-Jun'
'Yang, Xiao-Xi'
'Zhao, Hong-Bin'

_publ_section_title
;
 3-Hydroxy-1,2-dimethoxyanthraquinone
;
_journal_coeditor_code PK2164
_journal_issue 7
_journal_name_full 'Acta Crystallographica Section E'
_journal_page_first o1524
_journal_paper_doi 10.1107/S1600536809021266
_journal_volume 65
_journal_year 2009
_chemical_formula_iupac 'C16 H12 O5'
_chemical_formula_moiety 'C16 H12 O5'
_chemical_formula_sum 'C16 H12 O5'
_chemical_formula_weight 284.26
_chemical_name_systematic
;
3-Hydroxy-1,2-dimethoxyanthraquinone
;
_space_group_IT_number 2
_symmetry_cell_setting triclinic
_symmetry_space_group_name_Hall '-P 1'
_symmetry_space_group_name_H-M 'P -1'
_atom_sites_solution_hydrogens geom
_atom_sites_solution_primary direct
_atom_sites_solution_secondary difmap
_audit_creation_method SHELXL-97
_cell_angle_alpha 95.386(3)
_cell_angle_beta 92.357(3)
_cell_angle_gamma 115.712(2)
_cell_formula_units_Z 2
_cell_length_a 7.4087(17)
_cell_length_b 8.0387(18)
_cell_length_c 11.802(3)
_cell_measurement_reflns_used 1305
_cell_measurement_temperature 293(2)
_cell_measurement_theta_max 27.27
_cell_measurement_theta_min 3.06
_cell_volume 627.9(3)
_computing_cell_refinement 'SAINT (Bruker, 2004)'
_computing_data_collection 'APEX2 (Bruker, 2004)'
_computing_data_reduction 'APEX2 (Bruker, 2004)'
_computing_molecular_graphics 'XP in SHELXTL (Sheldrick, 2008)'
_computing_publication_material 'SHELXL97 (Sheldrick, 2008)'
_computing_structure_refinement 'SHELXL97 (Sheldrick, 2008)'
_computing_structure_solution 'SHELXS97 (Sheldrick, 2008)'
_diffrn_ambient_temperature 293(2)
_diffrn_measured_fraction_theta_full 0.986
_diffrn_measured_fraction_theta_max 0.986
_diffrn_measurement_device_type 'Bruker APEXII area-detector'
_diffrn_measurement_method '\f and \w'
_diffrn_radiation_monochromator graphite
_diffrn_radiation_source 'fine-focus sealed tube'
_diffrn_radiation_type MoK\a
_diffrn_radiation_wavelength 0.71073
_diffrn_reflns_av_R_equivalents 0.0125
_diffrn_reflns_av_sigmaI/netI 0.0227
_diffrn_reflns_limit_h_max 8
_diffrn_reflns_limit_h_min -7
_diffrn_reflns_limit_k_max 9
_diffrn_reflns_limit_k_min -9
_diffrn_reflns_limit_l_max 11
_diffrn_reflns_limit_l_min -14
_diffrn_reflns_number 3200
_diffrn_reflns_theta_full 24.99
_diffrn_reflns_theta_max 24.99
_diffrn_reflns_theta_min 2.83
_diffrn_standards_number 0
_exptl_absorpt_coefficient_mu 0.113
_exptl_absorpt_correction_T_max 0.978
_exptl_absorpt_correction_T_min 0.967
_exptl_absorpt_correction_type multi-scan
_exptl_absorpt_process_details '(SADABS; Sheldrick, 1996)'
_exptl_crystal_colour yellow
_exptl_crystal_density_diffrn 1.503
_exptl_crystal_density_method 'not measured'
_exptl_crystal_description block
_exptl_crystal_F_000 296.0
_exptl_crystal_size_max 0.30
_exptl_crystal_size_mid 0.20
_exptl_crystal_size_min 0.20
_refine_diff_density_max 0.246
_refine_diff_density_min -0.166
_refine_ls_extinction_method none
_refine_ls_goodness_of_fit_ref 1.062
_refine_ls_hydrogen_treatment mixed
_refine_ls_matrix_type full
_refine_ls_number_parameters 210
_refine_ls_number_reflns 2182
_refine_ls_number_restraints 0
_refine_ls_restrained_S_all 1.062
_refine_ls_R_factor_all 0.0565
_refine_ls_R_factor_gt 0.0437
_refine_ls_shift/su_max 0.000
_refine_ls_shift/su_mean 0.000
_refine_ls_structure_factor_coef Fsqd
_refine_ls_weighting_details 'calc w=1/[\s^2^(Fo^2^)+(0.0736P)^2^+0.1017P] where P=(Fo^2^+2Fc^2^)/3'
_refine_ls_weighting_scheme calc
_refine_ls_wR_factor_gt 0.1242
_refine_ls_wR_factor_ref 0.1361
_reflns_number_gt 1639
_reflns_number_total 2182
_reflns_threshold_expression I>2\s(I)
_cod_data_source_file pk2164.cif
_cod_data_source_block I
_cod_database_code 2222418
_cod_database_fobs_code 2222418

loop_
_symmetry_equiv_pos_as_xyz
'x, y, z'
'-x, -y, -z'

loop_
_atom_site_type_symbol
_atom_site_label
_atom_site_fract_x
_atom_site_fract_y
_atom_site_fract_z
_atom_site_U_iso_or_equiv
_atom_site_adp_type
_atom_site_calc_flag
_atom_site_refinement_flags
_atom_site_occupancy
_atom_site_disorder_assembly
_atom_site_disorder_group
O O1 0.2605(2) 0.79647(18) 0.14638(13) 0.0605(4) Uani d . 1 . .
O O2 0.2359(2) 0.18299(17) -0.09353(11) 0.0560(4) Uani d . 1 . .
O O6 0.2197(2) 0.3418(2) 0.43860(11) 0.0597(4) Uani d . 1 . .
O O7 0.2427(2) 0.64028(18) 0.34133(12) 0.0547(4) Uani d . 1 . .
O O8 0.1946(2) 0.03307(19) 0.30888(12) 0.0582(4) Uani d . 1 . .
C C15 0.2626(3) 0.4756(3) -0.21242(16) 0.0463(5) Uani d . 1 . .
C C16 0.2985(3) 0.7870(3) -0.20248(19) 0.0550(5) Uani d . 1 . .
C C17 0.2839(3) 0.6275(3) -0.26601(19) 0.0546(5) Uani d . 1 . .
C C18 0.2898(3) 0.7953(3) -0.08620(19) 0.0474(5) Uani d . 1 . .
C C19 0.2686(2) 0.6434(2) -0.03041(15) 0.0379(4) Uani d . 1 . .
C C20 0.2551(2) 0.4817(2) -0.09503(15) 0.0372(4) Uani d . 1 . .
C C21 0.2574(3) 0.6545(2) 0.09545(16) 0.0403(4) Uani d . 1 . .
C C22 0.2422(2) 0.4946(2) 0.15295(15) 0.0368(4) Uani d . 1 . .
C C23 0.2284(2) 0.3315(2) 0.08725(14) 0.0350(4) Uani d . 1 . .
C C24 0.2378(2) 0.3203(2) -0.03826(15) 0.0377(4) Uani d . 1 . .
C C25 0.2095(3) 0.1777(2) 0.13812(16) 0.0399(4) Uani d . 1 . .
C C26 0.2058(3) 0.1783(2) 0.25489(15) 0.0425(4) Uani d . 1 . .
C C27 0.2176(3) 0.3354(3) 0.32218(15) 0.0440(5) Uani d . 1 . .
C C28 0.2364(3) 0.4919(2) 0.27130(15) 0.0405(4) Uani d . 1 . .
C C29 0.0304(4) 0.2459(4) 0.4794(2) 0.0804(8) Uani d . 1 . .
H H29A -0.0439 0.3180 0.4754 0.097 Uiso calc R 1 . .
H H29B 0.0483 0.2264 0.5573 0.097 Uiso calc R 1 . .
H H29C -0.0422 0.1278 0.4333 0.097 Uiso calc R 1 . .
C C34 0.4369(4) 0.7632(3) 0.3940(2) 0.0703(7) Uani d . 1 . .
H H34A 0.4862 0.6969 0.4403 0.084 Uiso calc R 1 . .
H H34B 0.4295 0.8636 0.4412 0.084 Uiso calc R 1 . .
H H34C 0.5266 0.8121 0.3363 0.084 Uiso calc R 1 . .
H H1 0.249(4) 0.360(4) -0.255(2) 0.105 Uiso d . 1 . .
H H4 0.298(5) 0.897(4) -0.044(3) 0.105 Uiso d . 1 . .
H H3 0.323(4) 0.897(4) -0.239(2) 0.105 Uiso d . 1 . .
H H2 0.292(4) 0.616(4) -0.345(3) 0.105 Uiso d . 1 . .
H H5 0.198(4) 0.069(4) 0.089(3) 0.105 Uiso d . 1 . .
H H6 0.199(5) -0.044(4) 0.253(3) 0.105 Uiso d . 1 . .

loop_
_atom_site_aniso_label
_atom_site_aniso_U_11
_atom_site_aniso_U_22
_atom_site_aniso_U_33
_atom_site_aniso_U_12
_atom_site_aniso_U_13
_atom_site_aniso_U_23
O1 0.0852(11) 0.0373(7) 0.0687(9) 0.0365(7) 0.0148(8) -0.0003(6)
O2 0.0889(11) 0.0383(7) 0.0479(8) 0.0358(7) 0.0051(7) -0.0014(6)
O6 0.0681(10) 0.0683(10) 0.0419(8) 0.0301(8) 0.0044(7) 0.0023(7)
O7 0.0608(9) 0.0478(8) 0.0564(8) 0.0291(7) 0.0023(7) -0.0142(6)
O8 0.0884(11) 0.0506(9) 0.0507(8) 0.0423(8) 0.0151(7) 0.0147(6)
C15 0.0462(11) 0.0455(11) 0.0489(11) 0.0220(9) 0.0019(8) 0.0054(8)
C16 0.0524(12) 0.0451(12) 0.0689(14) 0.0202(10) 0.0041(10) 0.0208(10)
C17 0.0569(13) 0.0551(12) 0.0534(12) 0.0247(10) 0.0048(10) 0.0143(10)
C18 0.0420(11) 0.0346(10) 0.0673(13) 0.0183(9) 0.0037(9) 0.0076(9)
C19 0.0293(9) 0.0313(9) 0.0540(11) 0.0144(7) 0.0026(7) 0.0046(8)
C20 0.0295(9) 0.0320(9) 0.0501(11) 0.0140(7) 0.0020(7) 0.0032(7)
C21 0.0349(9) 0.0291(9) 0.0575(11) 0.0161(8) 0.0050(8) -0.0014(8)
C22 0.0312(9) 0.0307(9) 0.0491(11) 0.0152(7) 0.0045(7) 0.0000(7)
C23 0.0310(9) 0.0276(9) 0.0460(10) 0.0135(7) 0.0034(7) -0.0005(7)
C24 0.0347(9) 0.0289(9) 0.0480(10) 0.0140(7) 0.0012(7) -0.0004(7)
C25 0.0419(10) 0.0316(9) 0.0476(11) 0.0179(8) 0.0055(8) 0.0020(7)
C26 0.0451(11) 0.0388(10) 0.0472(11) 0.0213(9) 0.0067(8) 0.0071(8)
C27 0.0439(11) 0.0496(11) 0.0400(10) 0.0228(9) 0.0043(8) 0.0008(8)
C28 0.0363(10) 0.0386(10) 0.0470(10) 0.0191(8) 0.0027(7) -0.0060(8)
C29 0.0866(18) 0.102(2) 0.0514(13) 0.0379(16) 0.0221(12) 0.0158(13)
C34 0.0775(16) 0.0484(12) 0.0745(15) 0.0243(12) -0.0103(12) -0.0172(11)

loop_
_atom_type_symbol
_atom_type_description
_atom_type_scat_dispersion_real
_atom_type_scat_dispersion_imag
_atom_type_scat_source
C C 0.0033 0.0016 'International Tables Vol C Tables 4.2.6.8 and 6.1.1.4'
H H 0.0000 0.0000 'International Tables Vol C Tables 4.2.6.8 and 6.1.1.4'
O O 0.0106 0.0060 'International Tables Vol C Tables 4.2.6.8 and 6.1.1.4'

loop_
_geom_angle_atom_site_label_1
_geom_angle_atom_site_label_2
_geom_angle_atom_site_label_3
_geom_angle_site_symmetry_1
_geom_angle_site_symmetry_3
_geom_angle
_geom_angle_publ_flag
C27 O6 C29 . . 114.93(16) ?
C28 O7 C34 . . 114.31(15) ?
C26 O8 H6 . . 102(2) ?
C17 C15 C20 . . 120.31(19) ?
C17 C15 H1 . . 122.3(18) ?
C20 C15 H1 . . 117.3(18) ?
C18 C16 C17 . . 120.59(19) ?
C18 C16 H3 . . 119.1(17) ?
C17 C16 H3 . . 120.2(17) ?
C15 C17 C16 . . 120.0(2) ?
C15 C17 H2 . . 116.1(19) ?
C16 C17 H2 . . 123.9(19) ?
C16 C18 C19 . . 120.33(19) ?
C16 C18 H4 . . 122(2) ?
C19 C18 H4 . . 118(2) ?
C18 C19 C20 . . 119.00(18) ?
C18 C19 C21 . . 119.49(16) ?
C20 C19 C21 . . 121.50(16) ?
C15 C20 C19 . . 119.80(16) ?
C15 C20 C24 . . 119.84(16) ?
C19 C20 C24 . . 120.34(16) ?
O1 C21 C22 . . 123.18(18) ?
O1 C21 C19 . . 118.37(17) ?
C22 C21 C19 . . 118.45(14) ?
C28 C22 C23 . . 116.89(16) ?
C28 C22 C21 . . 123.33(15) ?
C23 C22 C21 . . 119.77(16) ?
C25 C23 C22 . . 121.27(17) ?
C25 C23 C24 . . 117.15(15) ?
C22 C23 C24 . . 121.57(16) ?
O2 C24 C20 . . 120.49(16) ?
O2 C24 C23 . . 121.23(16) ?
C20 C24 C23 . . 118.26(15) ?
C26 C25 C23 . . 120.99(16) ?
C26 C25 H5 . . 121.2(18) ?
C23 C25 H5 . . 117.8(18) ?
O8 C26 C25 . . 123.02(16) ?
O8 C26 C27 . . 117.56(16) ?
C25 C26 C27 . . 119.41(17) ?
O6 C27 C26 . . 120.69(17) ?
O6 C27 C28 . . 119.27(16) ?
C26 C27 C28 . . 119.98(17) ?
O7 C28 C27 . . 117.34(16) ?
O7 C28 C22 . . 121.20(17) ?
C27 C28 C22 . . 121.44(15) ?
O6 C29 H29A . . 109.5 ?
O6 C29 H29B . . 109.5 ?
H29A C29 H29B . . 109.5 ?
O6 C29 H29C . . 109.5 ?
H29A C29 H29C . . 109.5 ?
H29B C29 H29C . . 109.5 ?
O7 C34 H34A . . 109.5 ?
O7 C34 H34B . . 109.5 ?
H34A C34 H34B . . 109.5 ?
O7 C34 H34C . . 109.5 ?
H34A C34 H34C . . 109.5 ?
H34B C34 H34C . . 109.5 ?

loop_
_geom_bond_atom_site_label_1
_geom_bond_atom_site_label_2
_geom_bond_site_symmetry_2
_geom_bond_distance
_geom_bond_publ_flag
O1 C21 . 1.230(2) ?
O2 C24 . 1.222(2) ?
O6 C27 . 1.369(2) ?
O6 C29 . 1.407(3) ?
O7 C28 . 1.368(2) ?
O7 C34 . 1.418(3) ?
O8 C26 . 1.355(2) ?
O8 H6 . 0.88(3) ?
C15 C17 . 1.379(3) ?
C15 C20 . 1.386(3) ?
C15 H1 . 0.98(3) ?
C16 C18 . 1.373(3) ?
C16 C17 . 1.382(3) ?
C16 H3 . 0.97(3) ?
C17 H2 . 0.94(3) ?
C18 C19 . 1.394(3) ?
C18 H4 . 0.90(3) ?
C19 C20 . 1.405(2) ?
C19 C21 . 1.488(3) ?
C20 C24 . 1.475(2) ?
C21 C22 . 1.473(3) ?
C22 C28 . 1.401(3) ?
C22 C23 . 1.421(2) ?
C23 C25 . 1.380(3) ?
C23 C24 . 1.482(3) ?
C25 C26 . 1.379(3) ?
C25 H5 . 0.97(3) ?
C26 C27 . 1.394(3) ?
C27 C28 . 1.400(3) ?
C29 H29A . 0.9600 ?
C29 H29B . 0.9600 ?
C29 H29C . 0.9600 ?
C34 H34A . 0.9600 ?
C34 H34B . 0.9600 ?
C34 H34C . 0.9600 ?

loop_
_geom_hbond_atom_site_label_D
_geom_hbond_atom_site_label_H
_geom_hbond_atom_site_label_A
_geom_hbond_site_symmetry_A
_geom_hbond_distance_DH
_geom_hbond_distance_HA
_geom_hbond_distance_DA
_geom_hbond_angle_DHA
C25 H5 O1 1_545 0.97(3) 2.57(3) 3.256(2) 128(2)
O8 H6 O1 1_545 0.88(3) 1.91(3) 2.781(2) 168(3)

loop_
_geom_torsion_atom_site_label_1
_geom_torsion_atom_site_label_2
_geom_torsion_atom_site_label_3
_geom_torsion_atom_site_label_4
_geom_torsion_site_symmetry_1
_geom_torsion_site_symmetry_2
_geom_torsion_site_symmetry_3
_geom_torsion_site_symmetry_4
_geom_torsion
_geom_torsion_publ_flag
C20 C15 C17 C16 . . . . 0.1(3) ?
C18 C16 C17 C15 . . . . -0.6(3) ?
C17 C16 C18 C19 . . . . 0.7(3) ?
C16 C18 C19 C20 . . . . -0.4(3) ?
C16 C18 C19 C21 . . . . -179.35(16) ?
C17 C15 C20 C19 . . . . 0.2(3) ?
C17 C15 C20 C24 . . . . -178.33(16) ?
C18 C19 C20 C15 . . . . -0.1(3) ?
C21 C19 C20 C15 . . . . 178.84(15) ?
C18 C19 C20 C24 . . . . 178.43(15) ?
C21 C19 C20 C24 . . . . -2.6(2) ?
C18 C19 C21 O1 . . . . 2.4(3) ?
C20 C19 C21 O1 . . . . -176.58(15) ?
C18 C19 C21 C22 . . . . -177.85(15) ?
C20 C19 C21 C22 . . . . 3.2(2) ?
O1 C21 C22 C28 . . . . -2.1(3) ?
C19 C21 C22 C28 . . . . 178.18(15) ?
O1 C21 C22 C23 . . . . 176.54(16) ?
C19 C21 C22 C23 . . . . -3.2(2) ?
C28 C22 C23 C25 . . . . 0.2(3) ?
C21 C22 C23 C25 . . . . -178.54(15) ?
C28 C22 C23 C24 . . . . -178.54(14) ?
C21 C22 C23 C24 . . . . 2.8(2) ?
C15 C20 C24 O2 . . . . 2.2(3) ?
C19 C20 C24 O2 . . . . -176.41(16) ?
C15 C20 C24 C23 . . . . -179.46(15) ?
C19 C20 C24 C23 . . . . 2.0(2) ?
C25 C23 C24 O2 . . . . -2.5(3) ?
C22 C23 C24 O2 . . . . 176.29(16) ?
C25 C23 C24 C20 . . . . 179.16(14) ?
C22 C23 C24 C20 . . . . -2.1(2) ?
C22 C23 C25 C26 . . . . -0.8(3) ?
C24 C23 C25 C26 . . . . 178.01(15) ?
C23 C25 C26 O8 . . . . -177.61(16) ?
C23 C25 C26 C27 . . . . 1.2(3) ?
C29 O6 C27 C26 . . . . -78.9(2) ?
C29 O6 C27 C28 . . . . 103.9(2) ?
O8 C26 C27 O6 . . . . 0.7(3) ?
C25 C26 C27 O6 . . . . -178.22(16) ?
O8 C26 C27 C28 . . . . 177.81(16) ?
C25 C26 C27 C28 . . . . -1.1(3) ?
C34 O7 C28 C27 . . . . 85.1(2) ?
C34 O7 C28 C22 . . . . -96.8(2) ?
O6 C27 C28 O7 . . . . -4.2(3) ?
C26 C27 C28 O7 . . . . 178.56(15) ?
O6 C27 C28 C22 . . . . 177.70(15) ?
C26 C27 C28 C22 . . . . 0.5(3) ?
C23 C22 C28 O7 . . . . -178.03(14) ?
C21 C22 C28 O7 . . . . 0.6(3) ?
C23 C22 C28 C27 . . . . 0.0(3) ?
C21 C22 C28 C27 . . . . 178.61(15) ?

loop_
_cod_related_entry_id
_cod_related_entry_database
_cod_related_entry_code
1 ChemSpider 24742552
